data_2010147
loop_
_publ_author_name
'Steel, Peter J.'
'Guard, James A. M.'

_publ_section_title
;
 Heterocyclic tautomerism. VI. A redetermination and reassignment of
 the structure of 2-aminothiazol-4(5<i>H</i>)-one (pseudothiohydantoin)
;
_journal_issue 11
_journal_name_full 'Acta Crystallographica Section C'
_journal_page_first 1721
_journal_page_last 1723
_journal_paper_doi 10.1107/S0108270194004750
_journal_volume 50
_journal_year 1994
_chemical_formula_moiety 'C3 H4 N2 O S'
_chemical_formula_sum 'C3 H4 N2 O S'
_chemical_formula_weight 116.14
_chemical_melting_point 523.15
_chemical_name_common Pseudothiohydantoin
_chemical_name_systematic 2-Aminothiazol-4-one
_space_group_IT_number 14
_symmetry_cell_setting monoclinic
_symmetry_space_group_name_Hall '-P 2yn'
_symmetry_space_group_name_H-M 'P 1 21/n 1'
_audit_creation_method SHELXL
_cell_angle_alpha 90.00
_cell_angle_beta 93.578(4)
_cell_angle_gamma 90.00
_cell_formula_units_Z 4
_cell_length_a 3.9400(2)
_cell_length_b 8.9766(4)
_cell_length_c 13.0269(8)
_cell_measurement_reflns_used 42
_cell_measurement_temperature 128(2)
_cell_measurement_theta_max 17
_cell_measurement_theta_min 12
_cell_volume 459.83(4)
_computing_cell_refinement XSCANS
_computing_data_collection XSCANS
_computing_data_reduction XSCANS
_computing_molecular_graphics 'SHELXTL/PC (Sheldrick, 1990b)'
_computing_publication_material SHELXL93
_computing_structure_refinement 'SHELXL93 (Sheldrick, 1993)'
_computing_structure_solution 'SHELXS86 (Sheldrick, 1990a)'
_diffrn_ambient_temperature 128(2)
_diffrn_measurement_device 'Siemens P4s four-circle diffractometer'
_diffrn_measurement_method \w
_diffrn_radiation_monochromator graphite
_diffrn_radiation_source 'fine-focus sealed tube'
_diffrn_radiation_type MoK\a
_diffrn_radiation_wavelength 0.71073
_diffrn_reflns_av_R_equivalents 0.0096
_diffrn_reflns_av_sigmaI/netI 0.0089
_diffrn_reflns_limit_h_max 5
_diffrn_reflns_limit_h_min -5
_diffrn_reflns_limit_k_max 12
_diffrn_reflns_limit_k_min 0
_diffrn_reflns_limit_l_max 17
_diffrn_reflns_limit_l_min 0
_diffrn_reflns_number 1396
_diffrn_reflns_theta_max 28.99
_diffrn_reflns_theta_min 2.76
_diffrn_standards_decay_% 0
_diffrn_standards_interval_count 97
_diffrn_standards_number 3
_exptl_absorpt_coefficient_mu 0.557
_exptl_absorpt_correction_type none
_exptl_crystal_colour colourless
_exptl_crystal_density_diffrn 1.678
_exptl_crystal_description needle
_exptl_crystal_F_000 240
_exptl_crystal_size_max 0.64
_exptl_crystal_size_mid 0.25
_exptl_crystal_size_min 0.24
_refine_diff_density_max .386
_refine_diff_density_min -.264
_refine_ls_extinction_coef 0.035(3)
_refine_ls_extinction_method 'SHELXL93 (Sheldrick, 1993)'
_refine_ls_goodness_of_fit_all 1.132
_refine_ls_goodness_of_fit_obs 1.159
_refine_ls_hydrogen_treatment refall
_refine_ls_matrix_type full
_refine_ls_number_parameters 81
_refine_ls_number_reflns 1231
_refine_ls_number_restraints 0
_refine_ls_restrained_S_all 1.132
_refine_ls_restrained_S_obs 1.159
_refine_ls_R_factor_all 0.0221
_refine_ls_R_factor_obs 0.0209
_refine_ls_shift/esd_max -0.001
_refine_ls_shift/esd_mean 0.000
_refine_ls_structure_factor_coef Fsqd
_refine_ls_weighting_scheme
; calc w=1/[\s^2^(F~o~^2^)+(0.0220P)^2^ +0.2637P]
where P=(F~o~^2^+2F~c~^2^)/3
;
_refine_ls_wR_factor_all 0.0549
_refine_ls_wR_factor_obs 0.0543
_reflns_number_observed 1157
_reflns_number_total 1231
_reflns_observed_criterion I>2sigma(I)
_cod_data_source_file as1121.cif
_cod_data_source_block 3ja6
_cod_depositor_comments
;
The following automatic conversions were performed:
'_geom_bond_publ_flag' value 'Yes' changed to 'yes' according to
'/home/saulius/struct/CIF-dictionaries/cif_core.dic' dictionary named
'cif_core.dic' version 2.4.1 from 2010-06-29 (7 times).

Automatic conversion script
Id: cif_fix_enum 1527 2010-12-29 10:47:43Z saulius 

The following automatic conversions were performed:

'_chemical_melting_point' value '250 \%C' was changed to '523.15' -
it was converted from degrees Celsius(C) to Kelvins(K).

Automatic conversion script
Id: cif_fix_values 1646 2011-03-28 12:23:43Z adriana 

The following automatic conversions were performed:

'_chemical_melting_point' value '250 \%C' was changed to '523.15' -
it was converted from degrees Celsius(C) to
Kelvins(K).

'_geom_bond_publ_flag' value 'Yes' changed to 'yes'
according to /home/saulius/struct/CIF-dictionaries/cif_core.dic
dictionary named 'cif_core.dic' version 2.4.1 from 2010-06-29 (7
times).

'_geom_angle_publ_flag' value 'Yes' changed to 'yes'
according to /home/saulius/struct/CIF-dictionaries/cif_core.dic
dictionary named 'cif_core.dic' version 2.4.1 from 2010-06-29 (9
times).

Automatic conversion script
Id: cif_fix_values 1715 2011-07-08 13:25:40Z adriana 
;
_cod_original_sg_symbol_H-M 'P 21/n'
_cod_database_code 2010147

loop_
_symmetry_equiv_pos_as_xyz
'x, y, z'
'-x+1/2, y+1/2, -z+1/2'
'-x, -y, -z'
'x-1/2, -y-1/2, z-1/2'

loop_
_atom_site_aniso_label
_atom_site_aniso_U_11
_atom_site_aniso_U_22
_atom_site_aniso_U_33
_atom_site_aniso_U_12
_atom_site_aniso_U_13
_atom_site_aniso_U_23
S1 0.01616(14) 0.01016(13) 0.01024(14) -0.00305(9) 0.00212(9) 0.00062(8)
C2 0.0127(4) 0.0108(4) 0.0099(4) -0.0003(3) -0.0005(3) 0.0001(3)
N2 0.0254(5) 0.0139(4) 0.0088(4) -0.0055(4) 0.0038(3) -0.0004(3)
N3 0.0162(4) 0.0097(4) 0.0088(4) -0.0009(3) 0.0021(3) -0.0004(3)
C4 0.0123(4) 0.0089(4) 0.0101(4) 0.0016(3) 0.0002(3) 0.0003(3)
O4 0.0218(4) 0.0117(3) 0.0108(3) -0.0007(3) 0.0057(3) 0.0008(3)
C5 0.0150(5) 0.0099(4) 0.0092(4) -0.0013(4) 0.0018(3) -0.0005(3)

loop_
_atom_site_label
_atom_site_fract_x
_atom_site_fract_y
_atom_site_fract_z
_atom_site_U_iso_or_equiv
_atom_site_thermal_displace_type
_atom_site_calc_flag
_atom_site_refinement_flags
_atom_site_occupancy
_atom_site_disorder_group
_atom_site_type_symbol
S1 0.18274(7) 0.11136(3) 0.91024(2) 0.01213(10) Uani d . 1 . S
C2 0.3190(3) 0.28744(11) 0.95345(8) 0.0112(2) Uani d . 1 . C
N2 0.2736(3) 0.32888(11) 1.04858(7) 0.0159(2) Uani d . 1 . N
H2A 0.198(4) 0.268(2) 1.0903(13) 0.023(4) Uiso d . 1 . H
H2B 0.344(4) 0.416(2) 1.0692(13) 0.028(4) Uiso d . 1 . H
N3 0.4649(2) 0.37589(10) 0.88679(7) 0.0115(2) Uani d . 1 . N
C4 0.4930(3) 0.30606(11) 0.79469(8) 0.0104(2) Uani d . 1 . C
O4 0.6290(2) 0.36192(9) 0.72118(6) 0.0146(2) Uani d . 1 . O
C5 0.3437(3) 0.14997(12) 0.78708(8) 0.0113(2) Uani d . 1 . C
H5A 0.158(4) 0.1491(18) 0.7345(12) 0.021(4) Uiso d . 1 . H
H5B 0.521(4) 0.0794(18) 0.7715(12) 0.017(4) Uiso d . 1 . H

loop_
_atom_type_symbol
_atom_type_description
_atom_type_scat_dispersion_real
_atom_type_scat_dispersion_imag
_atom_type_scat_source
C C .0033 .0016 'International Tables Vol C Tables 4.2.6.8 and 6.1.1.4'
H H .0000 .0000 'International Tables Vol C Tables 4.2.6.8 and 6.1.1.4'
N N .0061 .0033 'International Tables Vol C Tables 4.2.6.8 and 6.1.1.4'
O O .0106 .0060 'International Tables Vol C Tables 4.2.6.8 and 6.1.1.4'
S S .1246 .1234 'International Tables Vol C Tables 4.2.6.8 and 6.1.1.4'

loop_
_geom_angle_atom_site_label_1
_geom_angle_atom_site_label_2
_geom_angle_atom_site_label_3
_geom_angle
_geom_angle_publ_flag
C2 S1 C5 89.70(5) yes
N2 C2 N3 122.29(10) yes
N2 C2 S1 120.04(8) yes
N3 C2 S1 117.66(8) yes
C2 N2 H2A 119.8(11) no
C2 N2 H2B 119.1(12) no
H2A N2 H2B 120.7(15) no
C2 N3 C4 111.17(9) yes
O4 C4 N3 124.01(10) yes
O4 C4 C5 120.62(9) yes
N3 C4 C5 115.37(9) yes
C4 C5 S1 106.05(7) yes
C4 C5 H5A 108.9(10) no
S1 C5 H5A 109.7(10) no
C4 C5 H5B 109.5(9) no
S1 C5 H5B 111.0(9) no
H5A C5 H5B 111.4(13) no

loop_
_geom_bond_atom_site_label_1
_geom_bond_atom_site_label_2
_geom_bond_site_symmetry_2
_geom_bond_distance
_geom_bond_publ_flag
S1 C2 . 1.7509(11) yes
S1 C5 . 1.7953(10) yes
C2 N2 . 1.3167(13) yes
C2 N3 . 1.3333(13) yes
N2 H2A . 0.84(2) no
N2 H2B . 0.87(2) no
N3 C4 . 1.3642(13) yes
C4 O4 . 1.2329(13) yes
C4 C5 . 1.5206(14) yes
C5 H5A . 0.97(2) no
C5 H5B . 0.97(2) no

loop_
_cod_related_entry_id
_cod_related_entry_database
_cod_related_entry_code
1 ChemSpider 10702
